data_1568939
loop_
_publ_author_name
'Yuvaraj, K.'
'Mullins, Jeremy C.'
'Rajeshkumar, Thayalan'
'Douair, Iskander'
'Maron, Laurent'
'Jones, Cameron'

_publ_section_title
;
 Molybdenum carbonyl assisted reductive tetramerization of CO by activated
 magnesium(i) compounds: squarate dianion <i>vs.</i> metallo-ketene
 formation.
;
_journal_issue 19
_journal_name_full 'Chemical science'
_journal_page_first 5188
_journal_page_last 5195
_journal_paper_doi 10.1039/d3sc01487h
_journal_volume 14
_journal_year 2023
_chemical_formula_sum 'C89 H108 Mg2 Mo N4 O10'
_chemical_formula_weight 1538.35
_space_group_crystal_system monoclinic
_space_group_IT_number 11
_space_group_name_Hall '-P 2yb'
_space_group_name_H-M_alt 'P 1 21/m 1'
_atom_sites_solution_hydrogens geom
_audit_creation_method SHELXL-2016/6
_audit_update_record
;
2023-03-21 deposited with the CCDC.	2023-04-24 downloaded from the CCDC.
;
_cell_angle_alpha 90
_cell_angle_beta 96.396(2)
_cell_angle_gamma 90
_cell_formula_units_Z 2
_cell_length_a 12.6201(3)
_cell_length_b 23.4471(5)
_cell_length_c 14.4084(3)
_cell_measurement_reflns_used 23272
_cell_measurement_temperature 123(2)
_cell_measurement_theta_max 30.9800
_cell_measurement_theta_min 3.5140
_cell_volume 4236.98(16)
_computing_cell_refinement 'CrysAlisPro 1.171.39.46 (Rigaku OD, 2018)'
_computing_data_collection 'CrysAlisPro 1.171.39.46 (Rigaku OD, 2018)'
_computing_data_reduction 'CrysAlisPro 1.171.39.46 (Rigaku OD, 2018)'
_computing_molecular_graphics xseed
_computing_publication_material Ciftab
_computing_structure_refinement 'SHELXL-2016/6 (Sheldrick, 2016)'
_computing_structure_solution 'SHELXT 2014/5 (Sheldrick, 2014)'
_diffrn_ambient_temperature 123(2)
_diffrn_measured_fraction_theta_full 0.997
_diffrn_measured_fraction_theta_max 0.997
_diffrn_measurement_device_type 'XtaLAB Synergy, Dualflex, HyPix'
_diffrn_radiation_type MoK\a
_diffrn_radiation_wavelength 0.71073
_diffrn_reflns_av_R_equivalents 0.0424
_diffrn_reflns_av_unetI/netI 0.0292
_diffrn_reflns_Laue_measured_fraction_full 0.997
_diffrn_reflns_Laue_measured_fraction_max 0.997
_diffrn_reflns_limit_h_max 15
_diffrn_reflns_limit_h_min -14
_diffrn_reflns_limit_k_max 28
_diffrn_reflns_limit_k_min -25
_diffrn_reflns_limit_l_max 16
_diffrn_reflns_limit_l_min -17
_diffrn_reflns_number 42901
_diffrn_reflns_point_group_measured_fraction_full 0.997
_diffrn_reflns_point_group_measured_fraction_max 0.997
_diffrn_reflns_theta_full 25.242
_diffrn_reflns_theta_max 25.499
_diffrn_reflns_theta_min 3.363
_diffrn_source 'micro-focus sealed X-ray tube'
_exptl_absorpt_coefficient_mu 0.228
_exptl_absorpt_correction_T_max 1.00000
_exptl_absorpt_correction_T_min 0.24932
_exptl_absorpt_correction_type multi-scan
_exptl_absorpt_process_details
;
CrysAlisPro 1.171.41.113a (Rigaku Oxford Diffraction, 2021)
Empirical absorption correction using spherical harmonics,
implemented in SCALE3 ABSPACK scaling algorithm.
;
_exptl_crystal_colour orange
_exptl_crystal_density_diffrn 1.206
_exptl_crystal_description block
_exptl_crystal_F_000 1632
_exptl_crystal_size_max 0.070
_exptl_crystal_size_mid 0.070
_exptl_crystal_size_min 0.050
_refine_diff_density_max 0.538
_refine_diff_density_min -0.541
_refine_diff_density_rms 0.045
_refine_ls_extinction_method none
_refine_ls_goodness_of_fit_ref 1.029
_refine_ls_hydrogen_treatment constr
_refine_ls_matrix_type full
_refine_ls_number_parameters 591
_refine_ls_number_reflns 8083
_refine_ls_number_restraints 44
_refine_ls_restrained_S_all 1.038
_refine_ls_R_factor_all 0.0376
_refine_ls_R_factor_gt 0.0321
_refine_ls_shift/su_max 0.001
_refine_ls_shift/su_mean 0.000
_refine_ls_structure_factor_coef Fsqd
_refine_ls_weighting_details 'w=1/[\s^2^(Fo^2^)+(0.0386P)^2^+2.3863P] where P=(Fo^2^+2Fc^2^)/3'
_refine_ls_weighting_scheme calc
_refine_ls_wR_factor_gt 0.0809
_refine_ls_wR_factor_ref 0.0839
_reflns_Friedel_coverage 0.000
_reflns_number_gt 7195
_reflns_number_total 8083
_reflns_threshold_expression 'I > 2\s(I)'
_cod_data_source_file d3sc01487h2.cif
_cod_data_source_block Cj1564
_cod_depositor_comments 'Adding full bibliography for 1568937--1568943.cif.'
_cod_original_sg_symbol_H-M 'P 21/m'
_cod_database_code 1568939
_shelx_shelxl_version_number 2016/6
_shelx_space_group_comment
;
The symmetry employed for this shelxl refinement is uniquely defined
by the following loop, which should always be used as a source of
symmetry information in preference to the above space-group names.
They are only intended as comments.
;
_shelx_estimated_absorpt_t_min 0.984
_shelx_estimated_absorpt_t_max 0.989

loop_
_space_group_symop_operation_xyz
'x, y, z'
'-x, y+1/2, -z'
'-x, -y, -z'
'x, -y-1/2, z'

loop_
_atom_site_label
_atom_site_type_symbol
_atom_site_fract_x
_atom_site_fract_y
_atom_site_fract_z
_atom_site_U_iso_or_equiv
_atom_site_adp_type
_atom_site_occupancy
_atom_site_site_symmetry_order
_atom_site_calc_flag
_atom_site_refinement_flags_posn
_atom_site_refinement_flags_adp
_atom_site_refinement_flags_occupancy
_atom_site_disorder_assembly
_atom_site_disorder_group
Mo1 Mo 0.62606(2) 0.750000 0.28553(2) 0.02016(7) Uani 1 2 d S T P A .
Mg1 Mg 0.50066(6) 0.750000 0.72235(5) 0.02004(16) Uani 1 2 d S T P . .
O1 O 0.27963(12) 0.750000 0.51527(10) 0.0220(3) Uani 1 2 d S T P A .
N1 N 0.60326(11) 0.81492(6) 0.75794(9) 0.0215(3) Uani 1 1 d . . . . .
C1 C 0.37942(17) 0.750000 0.51891(15) 0.0177(4) Uani 1 2 d S T P . .
Mg2 Mg 0.20573(6) 0.750000 0.38375(5) 0.01841(16) Uani 1 2 d S T P . .
O2 O 0.44335(13) 0.750000 0.59180(10) 0.0220(3) Uani 1 2 d S T P A .
N2 N 0.10984(11) 0.68646(5) 0.33264(9) 0.0216(3) Uani 1 1 d . . . . .
C2 C 0.42487(18) 0.750000 0.42343(15) 0.0175(4) Uani 1 2 d S T P A .
O3 O 0.35434(12) 0.750000 0.35382(10) 0.0210(3) Uani 1 2 d S T P A .
C3 C 0.53364(18) 0.750000 0.41706(15) 0.0202(5) Uani 1 2 d S T P . .
O4 O 0.67470(15) 0.750000 0.55023(13) 0.0496(6) Uani 1 2 d S T P . .
C4 C 0.6035(2) 0.750000 0.49197(16) 0.0285(5) Uani 1 2 d S T P A .
O5 O 0.64130(13) 0.61438(6) 0.28293(11) 0.0483(4) Uani 1 1 d . . . . .
C5 C 0.63210(14) 0.66285(8) 0.28500(12) 0.0298(4) Uani 1 1 d . . . . .
O6 O 0.40492(14) 0.750000 0.15279(12) 0.0343(4) Uani 1 2 d S T P A .
C6 C 0.4810(2) 0.750000 0.20345(16) 0.0249(5) Uani 1 2 d S T P . .
O7 O 0.84696(15) 0.750000 0.41408(14) 0.0455(5) Uani 1 2 d S T P A .
C7 C 0.7683(2) 0.750000 0.36635(17) 0.0277(5) Uani 1 2 d S T P . .
O8 O 0.73876(15) 0.750000 0.10276(12) 0.0391(5) Uani 1 2 d S T P A .
C8 C 0.69759(19) 0.750000 0.17029(17) 0.0276(5) Uani 1 2 d S T P . .
O9 O 0.36820(19) 0.73568(8) 0.78464(16) 0.0317(8) Uani 0.5 1 d D . P A -1
C9 C 0.2911(2) 0.77588(13) 0.8080(4) 0.0600(13) Uani 0.5 1 d D . P A -1
H9A H 0.287827 0.808195 0.763562 0.072 Uiso 0.5 1 calc R U P A -1
H9B H 0.312338 0.791028 0.871486 0.072 Uiso 0.5 1 calc R U P A -1
C10 C 0.1887(2) 0.750000 0.8049(2) 0.0476(8) Uani 1 2 d DS T P . .
H10A H 0.146342 0.755922 0.743590 0.057 Uiso 0.5 1 calc R U P A .
H10B H 0.148426 0.764691 0.854975 0.057 Uiso 0.5 1 calc R U P . .
C11 C 0.2167(3) 0.69158(8) 0.8194(3) 0.0542(12) Uani 0.5 1 d D . P A -1
H11A H 0.230612 0.683060 0.886976 0.065 Uiso 0.5 1 calc R U P A -1
H11B H 0.158734 0.666444 0.791453 0.065 Uiso 0.5 1 calc R U P A -1
C12 C 0.3107(3) 0.68351(13) 0.7748(3) 0.0473(11) Uani 0.5 1 d D . P A -1
H12A H 0.353947 0.651934 0.804758 0.057 Uiso 0.5 1 calc R U P A -1
H12B H 0.292048 0.674239 0.707943 0.057 Uiso 0.5 1 calc R U P A -1
C13 C 0.75359(19) 0.750000 0.76182(16) 0.0241(5) Uani 1 2 d S T P . .
H13 H 0.828694 0.750000 0.760564 0.029 Uiso 1 2 calc R U P . .
C14 C 0.70755(14) 0.80463(7) 0.76258(11) 0.0233(3) Uani 1 1 d . . . . .
C15 C 0.78550(15) 0.85395(8) 0.76907(13) 0.0323(4) Uani 1 1 d . . . . .
H15A H 0.763108 0.881917 0.720251 0.048 Uiso 1 1 calc R U . . .
H15B H 0.856864 0.839788 0.760648 0.048 Uiso 1 1 calc R U . . .
H15C H 0.786972 0.872051 0.830502 0.048 Uiso 1 1 calc R U . . .
C16 C 0.56925(13) 0.87270(7) 0.77258(11) 0.0236(3) Uani 1 1 d . . . . .
C17 C 0.52744(14) 0.90601(7) 0.69610(12) 0.0267(4) Uani 1 1 d . . . . .
C18 C 0.49192(16) 0.96119(8) 0.71294(14) 0.0343(4) Uani 1 1 d . . . . .
H18 H 0.464065 0.984264 0.661741 0.041 Uiso 1 1 calc R U . . .
C19 C 0.49652(17) 0.98275(8) 0.80226(15) 0.0391(5) Uani 1 1 d . . . . .
H19 H 0.471908 1.020275 0.812476 0.047 Uiso 1 1 calc R U . . .
C20 C 0.53716(17) 0.94940(8) 0.87676(14) 0.0362(4) Uani 1 1 d . . . . .
H20 H 0.539984 0.964424 0.938223 0.043 Uiso 1 1 calc R U . . .
C21 C 0.57411(15) 0.89436(7) 0.86418(12) 0.0280(4) Uani 1 1 d . . . . .
C22 C 0.52140(16) 0.88475(8) 0.59615(12) 0.0329(4) Uani 1 1 d . . . . .
H22 H 0.541189 0.843438 0.598310 0.039 Uiso 1 1 calc R U . . .
C23 C 0.4090(2) 0.88958(10) 0.54566(18) 0.0580(7) Uani 1 1 d . . . . .
H23A H 0.358852 0.869686 0.581677 0.087 Uiso 1 1 calc R U . . .
H23B H 0.406945 0.872268 0.483577 0.087 Uiso 1 1 calc R U . . .
H23C H 0.388928 0.929881 0.539271 0.087 Uiso 1 1 calc R U . . .
C24 C 0.6017(2) 0.91607(9) 0.54183(14) 0.0509(6) Uani 1 1 d . . . . .
H24A H 0.583233 0.956656 0.537296 0.076 Uiso 1 1 calc R U . . .
H24B H 0.599484 0.899846 0.478967 0.076 Uiso 1 1 calc R U . . .
H24C H 0.673563 0.911725 0.574540 0.076 Uiso 1 1 calc R U . . .
C25 C 0.61523(16) 0.85923(8) 0.94959(12) 0.0342(4) Uani 1 1 d . . . . .
H25 H 0.652335 0.824901 0.927639 0.041 Uiso 1 1 calc R U . . .
C26 C 0.6951(2) 0.89223(11) 1.01693(16) 0.0598(7) Uani 1 1 d . . . . .
H26A H 0.750846 0.908320 0.982525 0.090 Uiso 1 1 calc R U . . .
H26B H 0.727530 0.866384 1.065499 0.090 Uiso 1 1 calc R U . . .
H26C H 0.658178 0.923133 1.045933 0.090 Uiso 1 1 calc R U . . .
C27 C 0.5221(2) 0.83876(13) 0.99953(18) 0.0641(7) Uani 1 1 d . . . . .
H27A H 0.482666 0.871758 1.019429 0.096 Uiso 1 1 calc R U . . .
H27B H 0.549135 0.816176 1.054336 0.096 Uiso 1 1 calc R U . . .
H27C H 0.474546 0.815164 0.956955 0.096 Uiso 1 1 calc R U . . .
C28 C -0.00917(19) 0.750000 0.23961(16) 0.0240(5) Uani 1 2 d S T P . .
H28 H -0.064325 0.750000 0.189035 0.029 Uiso 1 2 calc R U P . .
C29 C 0.02502(13) 0.69586(7) 0.27094(11) 0.0233(3) Uani 1 1 d . . . . .
C30 C -0.04285(15) 0.64615(8) 0.23316(13) 0.0334(4) Uani 1 1 d . . . . .
H30A H 0.002851 0.616706 0.210259 0.050 Uiso 1 1 calc R U . . .
H30B H -0.094532 0.659238 0.181761 0.050 Uiso 1 1 calc R U . . .
H30C H -0.080871 0.630265 0.282954 0.050 Uiso 1 1 calc R U . . .
C31 C 0.13134(14) 0.62960(7) 0.36728(12) 0.0250(4) Uani 1 1 d . . . . .
C32 C 0.08841(15) 0.61226(8) 0.44876(13) 0.0304(4) Uani 1 1 d . . . . .
C33 C 0.11675(17) 0.55873(8) 0.48582(14) 0.0381(5) Uani 1 1 d . . . . .
H33 H 0.088104 0.546260 0.540591 0.046 Uiso 1 1 calc R U . . .
C34 C 0.18536(17) 0.52360(8) 0.44463(14) 0.0398(5) Uani 1 1 d . . . . .
H34 H 0.204225 0.487478 0.471419 0.048 Uiso 1 1 calc R U . . .
C35 C 0.22664(17) 0.54075(8) 0.36475(14) 0.0362(4) Uani 1 1 d . . . . .
H35 H 0.273694 0.516144 0.336690 0.043 Uiso 1 1 calc R U . . .
C36 C 0.20048(15) 0.59383(7) 0.32412(12) 0.0297(4) Uani 1 1 d . . . . .
C37 C 0.01500(17) 0.65020(8) 0.49767(15) 0.0388(5) Uani 1 1 d . . . . .
H37 H 0.002023 0.685755 0.459763 0.047 Uiso 1 1 calc R U . . .
C38 C 0.0663(2) 0.66739(11) 0.59485(16) 0.0537(6) Uani 1 1 d . . . . .
H38A H 0.078105 0.633294 0.633974 0.081 Uiso 1 1 calc R U . . .
H38B H 0.018919 0.693687 0.623326 0.081 Uiso 1 1 calc R U . . .
H38C H 0.134687 0.686204 0.589522 0.081 Uiso 1 1 calc R U . . .
C39 C -0.09348(19) 0.62191(11) 0.50555(18) 0.0534(6) Uani 1 1 d . . . . .
H39A H -0.125062 0.609740 0.443494 0.080 Uiso 1 1 calc R U . . .
H39B H -0.141013 0.649286 0.531392 0.080 Uiso 1 1 calc R U . . .
H39C H -0.083527 0.588650 0.546801 0.080 Uiso 1 1 calc R U . . .
C40 C 0.24956(18) 0.61130(8) 0.23718(14) 0.0387(5) Uani 1 1 d . . . . .
H40 H 0.220252 0.649568 0.217343 0.046 Uiso 1 1 calc R U . . .
C41 C 0.37026(18) 0.61674(9) 0.25602(16) 0.0449(5) Uani 1 1 d . . . . .
H41A H 0.388276 0.646783 0.302391 0.067 Uiso 1 1 calc R U . . .
H41B H 0.399630 0.626516 0.197900 0.067 Uiso 1 1 calc R U . . .
H41C H 0.400560 0.580424 0.279904 0.067 Uiso 1 1 calc R U . . .
C42 C 0.2207(2) 0.56955(11) 0.15631(15) 0.0534(6) Uani 1 1 d . . . . .
H42A H 0.252476 0.532209 0.172496 0.080 Uiso 1 1 calc R U . . .
H42B H 0.248304 0.584016 0.099870 0.080 Uiso 1 1 calc R U . . .
H42C H 0.143054 0.565749 0.144914 0.080 Uiso 1 1 calc R U . . .
C43 C -0.0618(7) 0.4916(2) 0.2694(4) 0.050(2) Uani 0.536(8) 1 d D . P B 1
H43 H -0.030701 0.506129 0.327696 0.060 Uiso 0.536(8) 1 calc R U P B 1
C44 C -0.0016(12) 0.4741(5) 0.2087(8) 0.088(5) Uani 0.536(8) 1 d D U P B 1
H44 H 0.072127 0.470083 0.229347 0.105 Uiso 0.536(8) 1 calc R U P B 1
C45 C -0.0318(8) 0.4615(5) 0.1224(8) 0.124(4) Uani 0.536(8) 1 d D . P B 1
H45 H 0.017828 0.453372 0.079163 0.149 Uiso 0.536(8) 1 calc R U P B 1
C46 C -0.1364(8) 0.4607(5) 0.0980(6) 0.138(5) Uani 0.536(8) 1 d D . P B 1
H46 H -0.164335 0.448460 0.037246 0.166 Uiso 0.536(8) 1 calc R U P B 1
C47 C -0.2033(6) 0.4774(4) 0.1605(6) 0.099(3) Uani 0.536(8) 1 d D . P B 1
H47 H -0.277430 0.480805 0.141024 0.119 Uiso 0.536(8) 1 calc R U P B 1
C48 C -0.1656(8) 0.4895(3) 0.2509(5) 0.064(3) Uani 0.536(8) 1 d D . P B 1
H48 H -0.211868 0.495858 0.297535 0.077 Uiso 0.536(8) 1 calc R U P B 1
C49 C -0.0367(2) 0.72044(12) -0.01402(16) 0.0611(7) Uani 1 1 d . . . . .
H49 H -0.099523 0.699898 -0.035790 0.073 Uiso 1 1 calc R U . . .
C50 C 0.0560(2) 0.69174(11) 0.01812(17) 0.0579(7) Uani 1 1 d . . . . .
H50 H 0.056847 0.651231 0.019038 0.069 Uiso 1 1 calc R U . . .
C51 C 0.1457(2) 0.72139(11) 0.04837(15) 0.0528(6) Uani 1 1 d . . . . .
H51 H 0.209183 0.701371 0.069773 0.063 Uiso 1 1 calc R U . . .
C43A C -0.0750(13) 0.4927(7) 0.2682(12) 0.138(8) Uani 0.464(8) 1 d D U P B 2
H43A H -0.047975 0.519233 0.314682 0.166 Uiso 0.464(8) 1 calc R U P B 2
C44A C -0.0020(10) 0.4602(5) 0.2261(7) 0.061(3) Uani 0.464(8) 1 d D . P B 2
H44A H 0.072831 0.463379 0.242069 0.073 Uiso 0.464(8) 1 calc R U P B 2
C45A C -0.0476(3) 0.4225(3) 0.1585(4) 0.0563(18) Uani 0.464(8) 1 d D . P B 2
H45A H -0.001471 0.401414 0.123496 0.068 Uiso 0.464(8) 1 calc R U P B 2
C46A C -0.1566(3) 0.4139(3) 0.1393(4) 0.0553(18) Uani 0.464(8) 1 d D . P B 2
H46A H -0.183760 0.385805 0.095518 0.066 Uiso 0.464(8) 1 calc R U P B 2
C47A C -0.2251(5) 0.4472(4) 0.1851(5) 0.068(2) Uani 0.464(8) 1 d D . P B 2
H47A H -0.299889 0.441215 0.173996 0.082 Uiso 0.464(8) 1 calc R U P B 2
C48A C -0.1848(14) 0.4891(7) 0.2472(13) 0.131(8) Uani 0.464(8) 1 d D U P B 2
H48A H -0.230969 0.514633 0.274495 0.157 Uiso 0.464(8) 1 calc R U P B 2

loop_
_atom_site_aniso_label
_atom_site_aniso_U_11
_atom_site_aniso_U_22
_atom_site_aniso_U_33
_atom_site_aniso_U_23
_atom_site_aniso_U_13
_atom_site_aniso_U_12
Mo1 0.01357(11) 0.02717(11) 0.01983(11) 0.000 0.00226(7) 0.000
Mg1 0.0176(4) 0.0226(4) 0.0194(4) 0.000 -0.0005(3) 0.000
O1 0.0150(8) 0.0294(8) 0.0214(8) 0.000 0.0019(6) 0.000
N1 0.0216(7) 0.0220(7) 0.0203(6) 0.0007(5) -0.0011(5) -0.0001(5)
C1 0.0176(11) 0.0144(10) 0.0210(11) 0.000 0.0013(9) 0.000
Mg2 0.0133(4) 0.0189(4) 0.0225(4) 0.000 -0.0001(3) 0.000
O2 0.0194(8) 0.0263(8) 0.0198(8) 0.000 -0.0003(6) 0.000
N2 0.0173(7) 0.0205(7) 0.0264(7) 0.0011(5) 0.0000(5) -0.0023(5)
C2 0.0180(11) 0.0138(10) 0.0207(10) 0.000 0.0022(9) 0.000
O3 0.0144(8) 0.0280(8) 0.0201(8) 0.000 -0.0004(6) 0.000
C3 0.0162(11) 0.0251(11) 0.0192(10) 0.000 0.0011(9) 0.000
O4 0.0175(10) 0.1067(19) 0.0232(9) 0.000 -0.0034(8) 0.000
C4 0.0179(13) 0.0465(15) 0.0221(12) 0.000 0.0072(10) 0.000
O5 0.0562(10) 0.0321(8) 0.0576(9) -0.0046(6) 0.0103(8) 0.0032(7)
C5 0.0266(9) 0.0358(11) 0.0275(9) -0.0027(7) 0.0059(7) 0.0005(7)
O6 0.0220(10) 0.0555(12) 0.0247(9) 0.000 -0.0013(8) 0.000
C6 0.0221(13) 0.0334(13) 0.0197(11) 0.000 0.0049(10) 0.000
O7 0.0178(10) 0.0816(16) 0.0362(10) 0.000 -0.0013(9) 0.000
C7 0.0179(13) 0.0403(14) 0.0256(12) 0.000 0.0058(10) 0.000
O8 0.0270(10) 0.0652(13) 0.0267(9) 0.000 0.0099(8) 0.000
C8 0.0173(12) 0.0376(14) 0.0271(13) 0.000 -0.0006(10) 0.000
O9 0.0258(12) 0.040(2) 0.0316(11) 0.0012(9) 0.0110(10) 0.0045(10)
C9 0.049(3) 0.045(2) 0.091(4) -0.003(3) 0.028(3) 0.011(2)
C10 0.0326(17) 0.071(2) 0.0406(16) 0.000 0.0108(13) 0.000
C11 0.034(2) 0.079(3) 0.051(3) 0.006(2) 0.012(2) 0.001(2)
C12 0.026(2) 0.059(3) 0.058(3) 0.017(2) 0.0076(19) -0.009(2)
C13 0.0168(12) 0.0306(12) 0.0244(11) 0.000 -0.0002(9) 0.000
C14 0.0239(9) 0.0277(9) 0.0179(7) 0.0013(6) -0.0003(6) -0.0039(7)
C15 0.0266(10) 0.0313(10) 0.0386(10) 0.0001(7) 0.0023(8) -0.0061(7)
C16 0.0220(9) 0.0212(8) 0.0273(8) -0.0003(6) 0.0020(7) -0.0028(6)
C17 0.0252(9) 0.0225(8) 0.0321(9) 0.0021(7) 0.0019(7) -0.0032(7)
C18 0.0356(11) 0.0241(9) 0.0436(11) 0.0075(8) 0.0060(8) 0.0023(8)
C19 0.0478(13) 0.0217(9) 0.0512(12) -0.0008(8) 0.0202(10) 0.0020(8)
C20 0.0460(12) 0.0298(9) 0.0353(10) -0.0058(8) 0.0161(9) -0.0038(8)
C21 0.0283(10) 0.0267(9) 0.0295(9) -0.0013(7) 0.0054(7) -0.0046(7)
C22 0.0432(12) 0.0231(9) 0.0297(9) 0.0037(7) -0.0079(8) 0.0007(8)
C23 0.0635(17) 0.0386(12) 0.0630(15) -0.0054(10) -0.0323(13) 0.0110(11)
C24 0.0851(19) 0.0400(12) 0.0287(10) 0.0010(8) 0.0115(11) -0.0124(11)
C25 0.0412(11) 0.0368(10) 0.0247(9) -0.0027(7) 0.0034(8) -0.0028(8)
C26 0.0727(18) 0.0563(15) 0.0447(13) -0.0091(11) -0.0187(12) -0.0049(13)
C27 0.0556(16) 0.0883(19) 0.0497(13) 0.0342(13) 0.0115(12) -0.0027(14)
C28 0.0161(11) 0.0327(13) 0.0223(11) 0.000 -0.0022(9) 0.000
C29 0.0173(8) 0.0294(9) 0.0235(8) -0.0021(6) 0.0030(6) -0.0034(6)
C30 0.0259(10) 0.0354(10) 0.0368(10) -0.0022(8) -0.0059(8) -0.0075(8)
C31 0.0212(9) 0.0210(8) 0.0308(9) 0.0006(6) -0.0057(7) -0.0066(6)
C32 0.0275(10) 0.0280(9) 0.0346(9) 0.0036(7) -0.0007(8) -0.0124(7)
C33 0.0428(12) 0.0313(10) 0.0390(10) 0.0084(8) -0.0007(9) -0.0148(9)
C34 0.0463(12) 0.0227(9) 0.0472(11) 0.0082(8) -0.0099(9) -0.0087(8)
C35 0.0381(11) 0.0239(9) 0.0440(11) 0.0001(8) -0.0063(9) 0.0009(8)
C36 0.0312(10) 0.0230(8) 0.0333(9) 0.0006(7) -0.0036(8) -0.0014(7)
C37 0.0385(11) 0.0355(10) 0.0448(11) 0.0063(8) 0.0156(9) -0.0104(9)
C38 0.0599(15) 0.0524(14) 0.0528(13) -0.0108(11) 0.0239(12) -0.0206(11)
C39 0.0410(13) 0.0598(15) 0.0624(15) 0.0091(11) 0.0188(11) -0.0163(11)
C40 0.0494(13) 0.0290(10) 0.0391(10) 0.0017(8) 0.0111(9) 0.0133(9)
C41 0.0513(14) 0.0298(10) 0.0572(13) -0.0079(9) 0.0220(11) -0.0021(9)
C42 0.0587(16) 0.0619(15) 0.0390(12) -0.0063(10) 0.0036(11) 0.0138(12)
C43 0.090(5) 0.025(2) 0.031(2) 0.0095(18) -0.012(3) -0.020(3)
C44 0.087(6) 0.060(5) 0.109(7) 0.013(5) -0.021(5) 0.005(4)
C45 0.117(8) 0.113(8) 0.155(9) -0.050(7) 0.065(7) -0.008(6)
C46 0.148(9) 0.179(12) 0.078(5) -0.063(7) -0.028(6) -0.023(8)
C47 0.042(4) 0.102(6) 0.149(9) 0.044(6) -0.011(4) 0.010(4)
C48 0.096(6) 0.053(4) 0.047(3) 0.001(3) 0.023(4) 0.035(4)
C49 0.0511(15) 0.0942(18) 0.0388(12) -0.0136(12) 0.0085(11) -0.0250(13)
C50 0.077(2) 0.0519(14) 0.0486(13) -0.0043(11) 0.0224(13) -0.0002(13)
C51 0.0500(14) 0.0743(15) 0.0342(11) 0.0061(10) 0.0057(10) 0.0088(12)
C43A 0.150(10) 0.131(9) 0.132(9) 0.000(6) 0.010(6) 0.005(6)
C44A 0.063(5) 0.056(6) 0.058(4) 0.001(5) -0.018(4) 0.011(4)
C45A 0.042(3) 0.071(4) 0.054(3) -0.017(3) -0.001(2) 0.011(3)
C46A 0.041(3) 0.061(4) 0.063(3) -0.017(3) -0.001(2) 0.005(2)
C47A 0.043(4) 0.089(6) 0.072(4) -0.013(4) 0.006(3) 0.012(4)
C48A 0.132(9) 0.130(9) 0.133(9) -0.005(6) 0.021(6) 0.016(6)

loop_
_atom_type_symbol
_atom_type_description
_atom_type_scat_dispersion_real
_atom_type_scat_dispersion_imag
_atom_type_scat_source
C C 0.0033 0.0016 'International Tables Vol C Tables 4.2.6.8 and 6.1.1.4'
H H 0.0000 0.0000 'International Tables Vol C Tables 4.2.6.8 and 6.1.1.4'
Mg Mg 0.0486 0.0363 'International Tables Vol C Tables 4.2.6.8 and 6.1.1.4'
Mo Mo -1.6832 0.6857 'International Tables Vol C Tables 4.2.6.8 and 6.1.1.4'
N N 0.0061 0.0033 'International Tables Vol C Tables 4.2.6.8 and 6.1.1.4'
O O 0.0106 0.0060 'International Tables Vol C Tables 4.2.6.8 and 6.1.1.4'

loop_
_geom_angle_atom_site_label_1
_geom_angle_atom_site_label_2
_geom_angle_atom_site_label_3
_geom_angle
_geom_angle_site_symmetry_1
_geom_angle_site_symmetry_3
_geom_angle_publ_flag
C8 Mo1 C7 91.41(10) . . ?
C8 Mo1 C5 88.64(5) . . ?
C7 Mo1 C5 88.35(5) . . ?
C8 Mo1 C5 88.64(5) . 4_575 ?
C7 Mo1 C5 88.34(5) . 4_575 ?
C5 Mo1 C5 175.66(10) . 4_575 ?
C8 Mo1 C6 88.73(9) . . ?
C7 Mo1 C6 179.87(9) . . ?
C5 Mo1 C6 91.66(5) . . ?
C5 Mo1 C6 91.66(5) 4_575 . ?
C8 Mo1 C3 177.21(9) . . ?
C7 Mo1 C3 91.38(9) . . ?
C5 Mo1 C3 91.44(5) . . ?
C5 Mo1 C3 91.44(5) 4_575 . ?
C6 Mo1 C3 88.48(8) . . ?
O2 Mg1 O9 101.19(9) . . ?
O2 Mg1 N1 113.84(5) . 4_575 ?
O9 Mg1 N1 107.51(7) . 4_575 ?
O2 Mg1 N1 113.84(5) . . ?
O9 Mg1 N1 123.48(8) . . ?
N1 Mg1 N1 97.35(8) 4_575 . ?
C1 O1 Mg2 113.34(14) . . ?
C14 N1 C16 118.08(14) . . ?
C14 N1 Mg1 118.45(11) . . ?
C16 N1 Mg1 123.35(11) . . ?
O2 C1 O1 125.8(2) . . ?
O2 C1 C2 118.55(19) . . ?
O1 C1 C2 115.62(18) . . ?
O3 Mg2 N2 117.99(5) . 4_575 ?
O3 Mg2 N2 117.99(5) . . ?
N2 Mg2 N2 95.87(8) 4_575 . ?
O3 Mg2 O1 81.59(7) . . ?
N2 Mg2 O1 122.79(5) 4_575 . ?
N2 Mg2 O1 122.79(5) . . ?
C1 O2 Mg1 161.91(16) . . ?
C29 N2 C31 119.45(13) . . ?
C29 N2 Mg2 121.94(11) . . ?
C31 N2 Mg2 118.55(10) . . ?
O3 C2 C3 124.2(2) . . ?
O3 C2 C1 114.01(19) . . ?
C3 C2 C1 121.77(19) . . ?
C2 O3 Mg2 115.43(14) . . ?
C4 C3 C2 121.6(2) . . ?
C4 C3 Mo1 108.43(16) . . ?
C2 C3 Mo1 129.95(16) . . ?
O4 C4 C3 171.4(3) . . ?
O5 C5 Mo1 175.96(16) . . ?
O6 C6 Mo1 175.1(2) . . ?
O7 C7 Mo1 178.1(2) . . ?
O8 C8 Mo1 179.6(2) . . ?
C12 O9 C9 103.8(3) . . ?
C12 O9 Mg1 122.66(19) . . ?
C9 O9 Mg1 128.3(2) . . ?
O9 C9 C10 110.6(3) . . ?
O9 C9 H9A 109.5 . . ?
C10 C9 H9A 109.5 . . ?
O9 C9 H9B 109.5 . . ?
C10 C9 H9B 109.5 . . ?
H9A C9 H9B 108.1 . . ?
C9 C10 C11 101.3(3) . . ?
C9 C10 H10A 111.5 . . ?
C11 C10 H10A 111.5 . . ?
C9 C10 H10B 111.5 . . ?
C11 C10 H10B 111.5 . . ?
H10A C10 H10B 109.3 . . ?
C9 C10 H10A 119.1(3) . 4_575 ?
C11 C10 H10A 95.6(3) . 4_575 ?
H10A C10 H10A 16.1 . 4_575 ?
H10B C10 H10A 115.4 . 4_575 ?
C9 C10 H10B 131.6(3) . 4_575 ?
C11 C10 H10B 72.39(18) . 4_575 ?
H10A C10 H10B 115.4 . 4_575 ?
H10B C10 H10B 40.7 . 4_575 ?
H10A C10 H10B 109.3 4_575 4_575 ?
C12 C11 C10 105.5(3) . . ?
C12 C11 H11A 110.6 . . ?
C10 C11 H11A 110.6 . . ?
C12 C11 H11B 110.6 . . ?
C10 C11 H11B 110.6 . . ?
H11A C11 H11B 108.8 . . ?
C12 C11 H10B 143.3(3) . 4_575 ?
C10 C11 H10B 39.99(5) . 4_575 ?
H11A C11 H10B 81.0 . 4_575 ?
H11B C11 H10B 97.0 . 4_575 ?
O9 C12 C11 106.4(3) . . ?
O9 C12 H12A 110.4 . . ?
C11 C12 H12A 110.4 . . ?
O9 C12 H12B 110.4 . . ?
C11 C12 H12B 110.4 . . ?
H12A C12 H12B 108.6 . . ?
C14 C13 C14 131.1(2) 4_575 . ?
C14 C13 H13 114.5 4_575 . ?
C14 C13 H13 114.5 . . ?
N1 C14 C13 124.81(16) . . ?
N1 C14 C15 119.74(15) . . ?
C13 C14 C15 115.44(16) . . ?
C14 C15 H15A 109.5 . . ?
C14 C15 H15B 109.5 . . ?
H15A C15 H15B 109.5 . . ?
C14 C15 H15C 109.5 . . ?
H15A C15 H15C 109.5 . . ?
H15B C15 H15C 109.5 . . ?
C17 C16 C21 120.51(15) . . ?
C17 C16 N1 119.93(14) . . ?
C21 C16 N1 119.51(15) . . ?
C18 C17 C16 118.54(16) . . ?
C18 C17 C22 119.01(16) . . ?
C16 C17 C22 122.44(15) . . ?
C19 C18 C17 121.34(17) . . ?
C19 C18 H18 119.3 . . ?
C17 C18 H18 119.3 . . ?
C18 C19 C20 119.48(17) . . ?
C18 C19 H19 120.3 . . ?
C20 C19 H19 120.3 . . ?
C19 C20 C21 121.69(17) . . ?
C19 C20 H20 119.2 . . ?
C21 C20 H20 119.2 . . ?
C20 C21 C16 118.44(16) . . ?
C20 C21 C25 119.05(16) . . ?
C16 C21 C25 122.49(16) . . ?
C17 C22 C23 111.97(18) . . ?
C17 C22 C24 111.13(16) . . ?
C23 C22 C24 110.68(18) . . ?
C17 C22 H22 107.6 . . ?
C23 C22 H22 107.6 . . ?
C24 C22 H22 107.6 . . ?
C22 C23 H23A 109.5 . . ?
C22 C23 H23B 109.5 . . ?
H23A C23 H23B 109.5 . . ?
C22 C23 H23C 109.5 . . ?
H23A C23 H23C 109.5 . . ?
H23B C23 H23C 109.5 . . ?
C22 C24 H24A 109.5 . . ?
C22 C24 H24B 109.5 . . ?
H24A C24 H24B 109.5 . . ?
C22 C24 H24C 109.5 . . ?
H24A C24 H24C 109.5 . . ?
H24B C24 H24C 109.5 . . ?
C27 C25 C21 109.92(18) . . ?
C27 C25 C26 110.41(19) . . ?
C21 C25 C26 112.35(17) . . ?
C27 C25 H25 108.0 . . ?
C21 C25 H25 108.0 . . ?
C26 C25 H25 108.0 . . ?
C25 C26 H26A 109.5 . . ?
C25 C26 H26B 109.5 . . ?
H26A C26 H26B 109.5 . . ?
C25 C26 H26C 109.5 . . ?
H26A C26 H26C 109.5 . . ?
H26B C26 H26C 109.5 . . ?
C25 C27 H27A 109.5 . . ?
C25 C27 H27B 109.5 . . ?
H27A C27 H27B 109.5 . . ?
C25 C27 H27C 109.5 . . ?
H27A C27 H27C 109.5 . . ?
H27B C27 H27C 109.5 . . ?
C29 C28 C29 130.2(2) 4_575 . ?
C29 C28 H28 114.9 4_575 . ?
C29 C28 H28 114.9 . . ?
N2 C29 C28 124.17(16) . . ?
N2 C29 C30 119.60(15) . . ?
C28 C29 C30 116.19(16) . . ?
C29 C30 H30A 109.5 . . ?
C29 C30 H30B 109.5 . . ?
H30A C30 H30B 109.5 . . ?
C29 C30 H30C 109.5 . . ?
H30A C30 H30C 109.5 . . ?
H30B C30 H30C 109.5 . . ?
C36 C31 C32 120.86(16) . . ?
C36 C31 N2 120.14(15) . . ?
C32 C31 N2 118.83(16) . . ?
C33 C32 C31 118.25(18) . . ?
C33 C32 C37 119.65(17) . . ?
C31 C32 C37 122.08(16) . . ?
C34 C33 C32 121.34(18) . . ?
C34 C33 H33 119.3 . . ?
C32 C33 H33 119.3 . . ?
C35 C34 C33 120.06(18) . . ?
C35 C34 H34 120.0 . . ?
C33 C34 H34 120.0 . . ?
C34 C35 C36 121.10(19) . . ?
C34 C35 H35 119.5 . . ?
C36 C35 H35 119.5 . . ?
C35 C36 C31 118.37(17) . . ?
C35 C36 C40 119.17(17) . . ?
C31 C36 C40 122.43(15) . . ?
C32 C37 C38 111.25(18) . . ?
C32 C37 C39 112.15(17) . . ?
C38 C37 C39 109.61(17) . . ?
C32 C37 H37 107.9 . . ?
C38 C37 H37 107.9 . . ?
C39 C37 H37 107.9 . . ?
C37 C38 H38A 109.5 . . ?
C37 C38 H38B 109.5 . . ?
H38A C38 H38B 109.5 . . ?
C37 C38 H38C 109.5 . . ?
H38A C38 H38C 109.5 . . ?
H38B C38 H38C 109.5 . . ?
C37 C39 H39A 109.5 . . ?
C37 C39 H39B 109.5 . . ?
H39A C39 H39B 109.5 . . ?
C37 C39 H39C 109.5 . . ?
H39A C39 H39C 109.5 . . ?
H39B C39 H39C 109.5 . . ?
C36 C40 C41 111.62(17) . . ?
C36 C40 C42 111.81(18) . . ?
C41 C40 C42 109.67(17) . . ?
C36 C40 H40 107.9 . . ?
C41 C40 H40 107.9 . . ?
C42 C40 H40 107.9 . . ?
C40 C41 H41A 109.5 . . ?
C40 C41 H41B 109.5 . . ?
H41A C41 H41B 109.5 . . ?
C40 C41 H41C 109.5 . . ?
H41A C41 H41C 109.5 . . ?
H41B C41 H41C 109.5 . . ?
C40 C42 H42A 109.5 . . ?
C40 C42 H42B 109.5 . . ?
H42A C42 H42B 109.5 . . ?
C40 C42 H42C 109.5 . . ?
H42A C42 H42C 109.5 . . ?
H42B C42 H42C 109.5 . . ?
C44 C43 C48 120.2(8) . . ?
C44 C43 H43 119.9 . . ?
C48 C43 H43 119.9 . . ?
C43 C44 C45 126.4(12) . . ?
C43 C44 H44 116.8 . . ?
C45 C44 H44 116.8 . . ?
C44 C45 C46 115.8(10) . . ?
C44 C45 H45 122.1 . . ?
C46 C45 H45 122.1 . . ?
C45 C46 C47 119.5(7) . . ?
C45 C46 H46 120.3 . . ?
C47 C46 H46 120.3 . . ?
C46 C47 C48 121.1(7) . . ?
C46 C47 H47 119.5 . . ?
C48 C47 H47 119.5 . . ?
C43 C48 C47 115.9(7) . . ?
C43 C48 H48 122.1 . . ?
C47 C48 H48 122.1 . . ?
C50 C49 C49 119.09(16) . 4_575 ?
C50 C49 H49 120.5 . . ?
C49 C49 H49 120.5 4_575 . ?
C51 C50 C49 120.1(3) . . ?
C51 C50 H50 119.9 . . ?
C49 C50 H50 119.9 . . ?
C51 C51 C50 120.78(16) 4_575 . ?
C51 C51 H51 119.6 4_575 . ?
C50 C51 H51 119.6 . . ?
C44A C43A C48A 124.6(17) . . ?
C44A C43A H43A 117.7 . . ?
C48A C43A H43A 117.7 . . ?
C43A C44A C45A 114.3(12) . . ?
C43A C44A H44A 122.8 . . ?
C45A C44A H44A 122.8 . . ?
C46A C45A C44A 123.7(7) . . ?
C46A C45A H45A 118.2 . . ?
C44A C45A H45A 118.2 . . ?
C47A C46A C45A 118.8(5) . . ?
C47A C46A H46A 120.6 . . ?
C45A C46A H46A 120.6 . . ?
C46A C47A C48A 120.2(10) . . ?
C46A C47A H47A 119.9 . . ?
C48A C47A H47A 119.9 . . ?
C43A C48A C47A 117.9(16) . . ?
C43A C48A H48A 121.0 . . ?
C47A C48A H48A 121.0 . . ?

loop_
_geom_bond_atom_site_label_1
_geom_bond_atom_site_label_2
_geom_bond_distance
_geom_bond_site_symmetry_2
_geom_bond_publ_flag
Mo1 C8 1.976(2) . ?
Mo1 C7 2.028(3) . ?
Mo1 C5 2.0448(19) . ?
Mo1 C5 2.0448(19) 4_575 ?
Mo1 C6 2.066(2) . ?
Mo1 C3 2.333(2) . ?
Mg1 O2 1.9387(17) . ?
Mg1 O9 2.012(2) . ?
Mg1 N1 2.0268(14) 4_575 ?
Mg1 N1 2.0269(14) . ?
O1 C1 1.255(3) . ?
O1 Mg2 2.0167(17) . ?
N1 C14 1.332(2) . ?
N1 C16 1.444(2) . ?
C1 O2 1.251(3) . ?
C1 C2 1.548(3) . ?
Mg2 O3 1.9706(17) . ?
Mg2 N2 2.0069(14) 4_575 ?
Mg2 N2 2.0069(14) . ?
N2 C29 1.332(2) . ?
N2 C31 1.439(2) . ?
C2 O3 1.265(3) . ?
C2 C3 1.386(3) . ?
C3 C4 1.316(3) . ?
O4 C4 1.159(3) . ?
O5 C5 1.143(2) . ?
O6 C6 1.139(3) . ?
O7 C7 1.143(3) . ?
O8 C8 1.153(3) . ?
O9 C12 1.4213(10) . ?
O9 C9 1.4222(10) . ?
C9 C10 1.4230(10) . ?
C9 H9A 0.9900 . ?
C9 H9B 0.9900 . ?
C10 C11 1.4243(10) . ?
C10 H10A 0.9900 . ?
C10 H10B 0.9900 . ?
C10 H10A 0.9900 4_575 ?
C10 H10B 0.9900 4_575 ?
C11 C12 1.4227(10) . ?
C11 H11A 0.9900 . ?
C11 H11B 0.9900 . ?
C12 H12A 0.9900 . ?
C12 H12B 0.9900 . ?
C13 C14 1.407(2) 4_575 ?
C13 C14 1.407(2) . ?
C13 H13 0.9500 . ?
C14 C15 1.514(2) . ?
C15 H15A 0.9800 . ?
C15 H15B 0.9800 . ?
C15 H15C 0.9800 . ?
C16 C17 1.405(2) . ?
C16 C21 1.409(2) . ?
C17 C18 1.399(3) . ?
C17 C22 1.518(2) . ?
C18 C19 1.378(3) . ?
C18 H18 0.9500 . ?
C19 C20 1.380(3) . ?
C19 H19 0.9500 . ?
C20 C21 1.391(3) . ?
C20 H20 0.9500 . ?
C21 C25 1.523(2) . ?
C22 C23 1.525(3) . ?
C22 C24 1.535(3) . ?
C22 H22 1.0000 . ?
C23 H23A 0.9800 . ?
C23 H23B 0.9800 . ?
C23 H23C 0.9800 . ?
C24 H24A 0.9800 . ?
C24 H24B 0.9800 . ?
C24 H24C 0.9800 . ?
C25 C27 1.522(3) . ?
C25 C26 1.529(3) . ?
C25 H25 1.0000 . ?
C26 H26A 0.9800 . ?
C26 H26B 0.9800 . ?
C26 H26C 0.9800 . ?
C27 H27A 0.9800 . ?
C27 H27B 0.9800 . ?
C27 H27C 0.9800 . ?
C28 C29 1.3992(19) 4_575 ?
C28 C29 1.3993(19) . ?
C28 H28 0.9500 . ?
C29 C30 1.512(2) . ?
C30 H30A 0.9800 . ?
C30 H30B 0.9800 . ?
C30 H30C 0.9800 . ?
C31 C36 1.404(3) . ?
C31 C32 1.407(2) . ?
C32 C33 1.395(3) . ?
C32 C37 1.514(3) . ?
C33 C34 1.377(3) . ?
C33 H33 0.9500 . ?
C34 C35 1.375(3) . ?
C34 H34 0.9500 . ?
C35 C36 1.399(2) . ?
C35 H35 0.9500 . ?
C36 C40 1.514(3) . ?
C37 C38 1.530(3) . ?
C37 C39 1.537(3) . ?
C37 H37 1.0000 . ?
C38 H38A 0.9800 . ?
C38 H38B 0.9800 . ?
C38 H38C 0.9800 . ?
C39 H39A 0.9800 . ?
C39 H39B 0.9800 . ?
C39 H39C 0.9800 . ?
C40 C41 1.523(3) . ?
C40 C42 1.534(3) . ?
C40 H40 1.0000 . ?
C41 H41A 0.9800 . ?
C41 H41B 0.9800 . ?
C41 H41C 0.9800 . ?
C42 H42A 0.9800 . ?
C42 H42B 0.9800 . ?
C42 H42C 0.9800 . ?
C43 C44 1.286(10) . ?
C43 C48 1.309(9) . ?
C43 H43 0.9500 . ?
C44 C45 1.294(10) . ?
C44 H44 0.9500 . ?
C45 C46 1.329(10) . ?
C45 H45 0.9500 . ?
C46 C47 1.359(9) . ?
C46 H46 0.9500 . ?
C47 C48 1.365(10) . ?
C47 H47 0.9500 . ?
C48 H48 0.9500 . ?
C49 C50 1.384(4) . ?
C49 C49 1.386(6) 4_575 ?
C49 H49 0.9500 . ?
C50 C51 1.359(4) . ?
C50 H50 0.9500 . ?
C51 C51 1.342(5) 4_575 ?
C51 H51 0.9500 . ?
C43A C44A 1.386(3) . ?
C43A C48A 1.387(3) . ?
C43A H43A 0.9500 . ?
C44A C45A 1.391(3) . ?
C44A H44A 0.9500 . ?
C45A C46A 1.387(3) . ?
C45A H45A 0.9500 . ?
C46A C47A 1.384(3) . ?
C46A H46A 0.9500 . ?
C47A C48A 1.388(3) . ?
C47A H47A 0.9500 . ?
C48A H48A 0.9500 . ?

loop_
_geom_torsion_atom_site_label_1
_geom_torsion_atom_site_label_2
_geom_torsion_atom_site_label_3
_geom_torsion_atom_site_label_4
_geom_torsion
_geom_torsion_site_symmetry_1
_geom_torsion_site_symmetry_2
_geom_torsion_site_symmetry_3
_geom_torsion_site_symmetry_4
_geom_torsion_publ_flag
Mg2 O1 C1 O2 180.000(0) . . . . ?
Mg2 O1 C1 C2 0.000(0) . . . . ?
O1 C1 O2 Mg1 0.000(1) . . . . ?
C2 C1 O2 Mg1 180.000(1) . . . . ?
O2 C1 C2 O3 180.000(0) . . . . ?
O1 C1 C2 O3 0.000(0) . . . . ?
O2 C1 C2 C3 0.000(1) . . . . ?
O1 C1 C2 C3 180.000(0) . . . . ?
C3 C2 O3 Mg2 180.000(0) . . . . ?
C1 C2 O3 Mg2 0.000(0) . . . . ?
O3 C2 C3 C4 180.000(0) . . . . ?
C1 C2 C3 C4 0.000(1) . . . . ?
O3 C2 C3 Mo1 0.000(0) . . . . ?
C1 C2 C3 Mo1 180.000(0) . . . . ?
C12 O9 C9 C10 -4.6(5) . . . . ?
Mg1 O9 C9 C10 149.8(3) . . . . ?
O9 C9 C10 C11 24.2(5) . . . . ?
C9 C10 C11 C12 -34.3(5) . . . . ?
C9 O9 C12 C11 -17.3(5) . . . . ?
Mg1 O9 C12 C11 -173.6(3) . . . . ?
C10 C11 C12 O9 33.3(5) . . . . ?
C16 N1 C14 C13 171.50(17) . . . . ?
Mg1 N1 C14 C13 -12.5(2) . . . . ?
C16 N1 C14 C15 -8.6(2) . . . . ?
Mg1 N1 C14 C15 167.40(12) . . . . ?
C14 C13 C14 N1 -4.8(4) 4_575 . . . ?
C14 C13 C14 C15 175.34(19) 4_575 . . . ?
C14 N1 C16 C17 104.22(18) . . . . ?
Mg1 N1 C16 C17 -71.59(18) . . . . ?
C14 N1 C16 C21 -78.5(2) . . . . ?
Mg1 N1 C16 C21 105.70(16) . . . . ?
C21 C16 C17 C18 0.6(3) . . . . ?
N1 C16 C17 C18 177.91(16) . . . . ?
C21 C16 C17 C22 179.48(16) . . . . ?
N1 C16 C17 C22 -3.3(3) . . . . ?
C16 C17 C18 C19 -0.6(3) . . . . ?
C22 C17 C18 C19 -179.42(18) . . . . ?
C17 C18 C19 C20 0.1(3) . . . . ?
C18 C19 C20 C21 0.2(3) . . . . ?
C19 C20 C21 C16 -0.1(3) . . . . ?
C19 C20 C21 C25 -178.37(18) . . . . ?
C17 C16 C21 C20 -0.3(3) . . . . ?
N1 C16 C21 C20 -177.62(16) . . . . ?
C17 C16 C21 C25 177.89(16) . . . . ?
N1 C16 C21 C25 0.6(3) . . . . ?
C18 C17 C22 C23 -54.9(2) . . . . ?
C16 C17 C22 C23 126.28(19) . . . . ?
C18 C17 C22 C24 69.4(2) . . . . ?
C16 C17 C22 C24 -109.4(2) . . . . ?
C20 C21 C25 C27 74.3(2) . . . . ?
C16 C21 C25 C27 -103.9(2) . . . . ?
C20 C21 C25 C26 -49.1(3) . . . . ?
C16 C21 C25 C26 132.7(2) . . . . ?
C31 N2 C29 C28 173.54(17) . . . . ?
Mg2 N2 C29 C28 -3.6(2) . . . . ?
C31 N2 C29 C30 -4.3(2) . . . . ?
Mg2 N2 C29 C30 178.56(12) . . . . ?
C29 C28 C29 N2 -8.8(4) 4_575 . . . ?
C29 C28 C29 C30 169.10(19) 4_575 . . . ?
C29 N2 C31 C36 93.8(2) . . . . ?
Mg2 N2 C31 C36 -89.01(17) . . . . ?
C29 N2 C31 C32 -90.93(19) . . . . ?
Mg2 N2 C31 C32 86.31(17) . . . . ?
C36 C31 C32 C33 0.3(3) . . . . ?
N2 C31 C32 C33 -174.96(15) . . . . ?
C36 C31 C32 C37 179.08(17) . . . . ?
N2 C31 C32 C37 3.8(2) . . . . ?
C31 C32 C33 C34 0.4(3) . . . . ?
C37 C32 C33 C34 -178.39(18) . . . . ?
C32 C33 C34 C35 -0.7(3) . . . . ?
C33 C34 C35 C36 0.3(3) . . . . ?
C34 C35 C36 C31 0.4(3) . . . . ?
C34 C35 C36 C40 178.86(18) . . . . ?
C32 C31 C36 C35 -0.7(3) . . . . ?
N2 C31 C36 C35 174.50(15) . . . . ?
C32 C31 C36 C40 -179.09(17) . . . . ?
N2 C31 C36 C40 -3.9(3) . . . . ?
C33 C32 C37 C38 63.9(2) . . . . ?
C31 C32 C37 C38 -114.9(2) . . . . ?
C33 C32 C37 C39 -59.3(2) . . . . ?
C31 C32 C37 C39 121.9(2) . . . . ?
C35 C36 C40 C41 -63.3(2) . . . . ?
C31 C36 C40 C41 115.03(19) . . . . ?
C35 C36 C40 C42 59.9(2) . . . . ?
C31 C36 C40 C42 -121.70(19) . . . . ?
C48 C43 C44 C45 11.1(17) . . . . ?
C43 C44 C45 C46 -8.0(19) . . . . ?
C44 C45 C46 C47 5.6(18) . . . . ?
C45 C46 C47 C48 -6.8(17) . . . . ?
C44 C43 C48 C47 -10.9(12) . . . . ?
C46 C47 C48 C43 9.2(13) . . . . ?
C49 C49 C50 C51 -0.6(3) 4_575 . . . ?
C49 C50 C51 C51 0.6(3) . . . 4_575 ?
C48A C43A C44A C45A 0(3) . . . . ?
C43A C44A C45A C46A -5.3(17) . . . . ?
C44A C45A C46A C47A 4.4(13) . . . . ?
C45A C46A C47A C48A 1.6(17) . . . . ?
C44A C43A C48A C47A 5(3) . . . . ?
C46A C47A C48A C43A -6(3) . . . . ?
